data_7015999
loop_
_publ_author_name
'Bhowmik, Prasanta'
'Nayek, Hari Pada'
'Corbella, Montserrat'
'Aliaga-Alcalde, N\'uria'
'Chattopadhyay, Shouvik'

_publ_section_title
;
 Control of molecular architecture by steric factors: mononuclear vs
 polynuclear manganese(iii) compounds with tetradentate N(2)O(2) donor
 Schiff bases.
;
_journal_issue 31
_journal_name_full 'Dalton transactions (Cambridge, England : 2003)'
_journal_page_first 7916
_journal_page_last 7926
_journal_paper_doi 10.1039/c0dt01723j
_journal_volume 40
_journal_year 2011
_chemical_formula_moiety 'C25 H27 Mn N3 O6, Cl O4'
_chemical_formula_sum 'C25 H27 Cl Mn N3 O10'
_chemical_formula_weight 619.89
_chemical_name_systematic
;
?
;
_space_group_IT_number 14
_symmetry_space_group_name_Hall '-P 2yn'
_symmetry_space_group_name_H-M 'P 1 21/n 1'
_atom_sites_solution_hydrogens geom
_atom_sites_solution_primary direct
_atom_sites_solution_secondary difmap
_audit_creation_method SHELXL-97
_cell_angle_alpha 90.00
_cell_angle_beta 108.4170(10)
_cell_angle_gamma 90.00
_cell_formula_units_Z 4
_cell_length_a 11.1430(2)
_cell_length_b 16.3594(3)
_cell_length_c 15.4001(3)
_cell_measurement_temperature 293(2)
_cell_volume 2663.54(9)
_computing_structure_refinement 'SHELXL-97 (Sheldrick, 1997)'
_diffrn_ambient_temperature 293(2)
_diffrn_measured_fraction_theta_full 0.998
_diffrn_measured_fraction_theta_max 0.998
_diffrn_radiation_monochromator graphite
_diffrn_radiation_source 'fine-focus sealed tube'
_diffrn_radiation_type MoK\a
_diffrn_radiation_wavelength 0.71073
_diffrn_reflns_av_R_equivalents 0.0328
_diffrn_reflns_av_sigmaI/netI 0.0241
_diffrn_reflns_limit_h_max 14
_diffrn_reflns_limit_h_min -14
_diffrn_reflns_limit_k_max 21
_diffrn_reflns_limit_k_min -21
_diffrn_reflns_limit_l_max 20
_diffrn_reflns_limit_l_min -19
_diffrn_reflns_number 45311
_diffrn_reflns_theta_full 28.42
_diffrn_reflns_theta_max 28.42
_diffrn_reflns_theta_min 1.87
_exptl_absorpt_coefficient_mu 0.659
_exptl_absorpt_correction_T_max 0.877
_exptl_absorpt_correction_T_min 0.854
_exptl_absorpt_correction_type multi-scan
_exptl_crystal_colour Black
_exptl_crystal_density_diffrn 1.546
_exptl_crystal_density_method 'not measured'
_exptl_crystal_F_000 1280
_exptl_crystal_size_max .3
_exptl_crystal_size_mid .2
_exptl_crystal_size_min .2
_refine_diff_density_max 0.810
_refine_diff_density_min -0.418
_refine_diff_density_rms 0.065
_refine_ls_extinction_method none
_refine_ls_goodness_of_fit_ref 1.037
_refine_ls_hydrogen_treatment mixed
_refine_ls_matrix_type full
_refine_ls_number_parameters 369
_refine_ls_number_reflns 6689
_refine_ls_number_restraints 0
_refine_ls_restrained_S_all 1.037
_refine_ls_R_factor_all 0.0740
_refine_ls_R_factor_gt 0.0509
_refine_ls_shift/su_max 0.011
_refine_ls_shift/su_mean 0.001
_refine_ls_structure_factor_coef Fsqd
_refine_ls_weighting_details 'calc w=1/[\s^2^(Fo^2^)+(0.0935P)^2^+1.0785P] where P=(Fo^2^+2Fc^2^)/3'
_refine_ls_weighting_scheme calc
_refine_ls_wR_factor_gt 0.1478
_refine_ls_wR_factor_ref 0.1673
_reflns_number_gt 4769
_reflns_number_total 6701
_reflns_threshold_expression >2sigma(I)
_cod_data_source_file c0dt01723j.txt
_cod_data_source_block 1
_cod_original_sg_symbol_H-M 'P 21/n'
_cod_database_code 7015999

loop_
_symmetry_equiv_pos_as_xyz
'x, y, z'
'-x+1/2, y+1/2, -z+1/2'
'-x, -y, -z'
'x-1/2, -y-1/2, z-1/2'

loop_
_atom_site_label
_atom_site_type_symbol
_atom_site_fract_x
_atom_site_fract_y
_atom_site_fract_z
_atom_site_U_iso_or_equiv
_atom_site_adp_type
_atom_site_occupancy
_atom_site_symmetry_multiplicity
_atom_site_calc_flag
_atom_site_refinement_flags
_atom_site_disorder_assembly
_atom_site_disorder_group
Mn1 Mn 0.10949(3) 0.07168(2) 0.90429(2) 0.03987(14) Uani 1 1 d . . .
Cl1 Cl 0.26255(9) 0.00217(5) 0.55801(6) 0.0717(3) Uani 1 1 d . . .
O3 O 0.11216(16) -0.04266(11) 0.91359(11) 0.0463(4) Uani 1 1 d . . .
O5 O -0.0987(2) 0.07603(15) 0.89679(17) 0.0496(5) Uani 1 1 d . . .
O2 O 0.15630(17) 0.08456(10) 1.03172(12) 0.0474(4) Uani 1 1 d . . .
O1 O 0.2133(2) 0.06726(13) 1.20700(13) 0.0609(5) Uani 1 1 d . . .
O6 O 0.31284(18) 0.08018(14) 0.91066(15) 0.0615(5) Uani 1 1 d . . .
O4 O 0.1523(2) -0.19217(12) 0.96828(13) 0.0632(5) Uani 1 1 d . . .
N2 N 0.06087(19) 0.06760(12) 0.76854(14) 0.0421(4) Uani 1 1 d . . .
N3 N 0.4867(2) 0.06222(15) 0.86871(18) 0.0566(6) Uani 1 1 d . . .
N1 N 0.10144(19) 0.19118(13) 0.88167(15) 0.0461(5) Uani 1 1 d . . .
C21 C 0.1050(2) -0.09806(15) 0.84994(17) 0.0436(5) Uani 1 1 d . . .
C15 C 0.0535(2) 0.00159(16) 0.72094(17) 0.0487(6) Uani 1 1 d . . .
H15 H 0.0313 0.0076 0.6578 0.058 Uiso 1 1 calc R . .
C14 C 0.0434(2) 0.14642(17) 0.72664(18) 0.0501(6) Uani 1 1 d . . .
C16 C 0.0761(3) -0.07939(16) 0.75605(18) 0.0498(6) Uani 1 1 d . . .
C20 C 0.1275(3) -0.18019(16) 0.87721(19) 0.0504(6) Uani 1 1 d . . .
O10 O 0.2606(4) 0.0558(2) 0.6284(2) 0.1229(12) Uani 1 1 d . . .
C7 C 0.1723(2) 0.15277(17) 1.07969(18) 0.0475(6) Uani 1 1 d . . .
C2 C 0.2048(3) 0.14554(18) 1.17566(19) 0.0545(7) Uani 1 1 d . . .
C6 C 0.1591(3) 0.23163(17) 1.0414(2) 0.0590(7) Uani 1 1 d . . .
C9 C 0.0682(3) 0.21232(16) 0.78728(19) 0.0511(6) Uani 1 1 d . . .
C23 C 0.3648(3) 0.05832(18) 0.8556(2) 0.0537(7) Uani 1 1 d . . .
H23 H 0.3139 0.0373 0.8001 0.064 Uiso 1 1 calc R . .
C13 C 0.0054(3) 0.1597(2) 0.6329(2) 0.0685(8) Uani 1 1 d . . .
H13 H -0.0118 0.1157 0.5926 0.082 Uiso 1 1 calc R . .
C8 C 0.1254(3) 0.24662(17) 0.9461(2) 0.0579(7) Uani 1 1 d . . .
H8 H 0.1197 0.3010 0.9275 0.070 Uiso 1 1 calc R . .
C17 C 0.0707(4) -0.1440(2) 0.6930(2) 0.0705(9) Uani 1 1 d . . .
H17 H 0.0497 -0.1323 0.6309 0.085 Uiso 1 1 calc R . .
C19 C 0.1242(3) -0.24071(18) 0.8140(2) 0.0690(8) Uani 1 1 d . . .
H19 H 0.1412 -0.2946 0.8333 0.083 Uiso 1 1 calc R . .
C10 C 0.0579(4) 0.2918(2) 0.7534(2) 0.0714(9) Uani 1 1 d . . .
H10 H 0.0762 0.3361 0.7933 0.086 Uiso 1 1 calc R . .
C18 C 0.0956(4) -0.2217(2) 0.7218(2) 0.0793(10) Uani 1 1 d . . .
H18 H 0.0935 -0.2629 0.6797 0.095 Uiso 1 1 calc R . .
C3 C 0.2277(3) 0.2146(2) 1.2298(2) 0.0747(9) Uani 1 1 d . . .
H3 H 0.2514 0.2091 1.2930 0.090 Uiso 1 1 calc R . .
C12 C -0.0066(4) 0.2386(2) 0.6002(3) 0.0867(12) Uani 1 1 d . . .
H12 H -0.0329 0.2480 0.5374 0.104 Uiso 1 1 calc R . .
C5 C 0.1818(4) 0.3013(2) 1.0998(3) 0.0813(11) Uani 1 1 d . . .
H5 H 0.1730 0.3535 1.0746 0.098 Uiso 1 1 calc R . .
C11 C 0.0204(4) 0.3042(2) 0.6603(3) 0.0918(12) Uani 1 1 d . . .
H11 H 0.0131 0.3572 0.6375 0.110 Uiso 1 1 calc R . .
C1 C 0.2589(4) 0.0549(2) 1.3039(2) 0.0730(9) Uani 1 1 d . . .
H1A H 0.2606 -0.0026 1.3168 0.109 Uiso 1 1 calc R . .
H1B H 0.2038 0.0820 1.3316 0.109 Uiso 1 1 calc R . .
H1C H 0.3427 0.0769 1.3281 0.109 Uiso 1 1 calc R . .
O7 O 0.3575(5) 0.0202(4) 0.5251(4) 0.210(3) Uani 1 1 d . . .
C4 C 0.2161(4) 0.2920(2) 1.1916(3) 0.0882(12) Uani 1 1 d . . .
H4 H 0.2320 0.3378 1.2293 0.106 Uiso 1 1 calc R . .
C22 C 0.1812(5) -0.2736(2) 1.0011(3) 0.1027(15) Uani 1 1 d . . .
H22A H 0.1966 -0.2747 1.0661 0.154 Uiso 1 1 calc R . .
H22B H 0.2552 -0.2922 0.9878 0.154 Uiso 1 1 calc R . .
H22C H 0.1112 -0.3088 0.9716 0.154 Uiso 1 1 calc R . .
C24 C 0.5714(3) 0.0946(3) 0.9513(3) 0.0972(13) Uani 1 1 d . . .
H24A H 0.6563 0.0925 0.9487 0.146 Uiso 1 1 calc R . .
H24B H 0.5658 0.0629 1.0023 0.146 Uiso 1 1 calc R . .
H24C H 0.5491 0.1503 0.9584 0.146 Uiso 1 1 calc R . .
O9 O 0.2663(9) -0.0737(3) 0.5847(5) 0.278(4) Uani 1 1 d . . .
C25 C 0.5405(4) 0.0363(4) 0.7990(3) 0.1138(17) Uani 1 1 d . . .
H25A H 0.6306 0.0437 0.8209 0.171 Uiso 1 1 calc R . .
H25B H 0.5052 0.0684 0.7447 0.171 Uiso 1 1 calc R . .
H25C H 0.5214 -0.0204 0.7851 0.171 Uiso 1 1 calc R . .
O8 O 0.1557(6) 0.0163(4) 0.4888(3) 0.243(3) Uani 1 1 d . . .
H5A H -0.105(3) 0.088(2) 0.936(2) 0.055(12) Uiso 1 1 d . . .
H5B H -0.128(4) 0.036(3) 0.881(3) 0.086(15) Uiso 1 1 d . . .

loop_
_atom_site_aniso_label
_atom_site_aniso_U_11
_atom_site_aniso_U_22
_atom_site_aniso_U_33
_atom_site_aniso_U_23
_atom_site_aniso_U_13
_atom_site_aniso_U_12
Mn1 0.0397(2) 0.0409(2) 0.0382(2) -0.00240(14) 0.01102(15) -0.00024(14)
Cl1 0.1017(7) 0.0626(5) 0.0576(4) -0.0003(3) 0.0347(4) 0.0046(4)
O3 0.0556(11) 0.0427(9) 0.0395(9) -0.0014(7) 0.0137(8) 0.0025(7)
O5 0.0457(11) 0.0564(13) 0.0484(12) -0.0031(10) 0.0173(9) -0.0017(9)
O2 0.0530(10) 0.0467(9) 0.0410(9) -0.0070(7) 0.0128(8) -0.0026(7)
O1 0.0675(13) 0.0687(13) 0.0420(10) -0.0074(9) 0.0108(9) 0.0038(10)
O6 0.0414(10) 0.0853(15) 0.0594(12) -0.0062(10) 0.0185(9) 0.0023(9)
O4 0.0827(14) 0.0470(10) 0.0531(11) 0.0032(8) 0.0116(10) 0.0024(9)
N2 0.0383(10) 0.0474(11) 0.0387(10) 0.0019(8) 0.0095(8) 0.0011(8)
N3 0.0414(12) 0.0642(15) 0.0647(15) 0.0029(11) 0.0175(11) 0.0029(10)
N1 0.0429(11) 0.0434(11) 0.0539(12) 0.0009(9) 0.0180(9) -0.0019(8)
C21 0.0392(12) 0.0434(12) 0.0473(13) -0.0046(10) 0.0123(10) -0.0016(10)
C15 0.0506(15) 0.0548(15) 0.0380(12) -0.0036(10) 0.0102(11) -0.0024(11)
C14 0.0465(14) 0.0524(14) 0.0513(14) 0.0077(11) 0.0154(12) 0.0033(11)
C16 0.0528(15) 0.0511(14) 0.0436(13) -0.0066(11) 0.0127(11) -0.0039(11)
C20 0.0506(15) 0.0461(13) 0.0507(14) -0.0035(11) 0.0107(12) -0.0029(11)
O10 0.137(3) 0.145(3) 0.094(2) -0.041(2) 0.048(2) 0.001(2)
C7 0.0391(13) 0.0551(14) 0.0481(13) -0.0130(11) 0.0135(11) -0.0087(10)
C2 0.0492(15) 0.0628(17) 0.0506(14) -0.0133(12) 0.0143(12) -0.0040(12)
C6 0.0663(18) 0.0473(15) 0.0647(17) -0.0137(13) 0.0224(14) -0.0138(13)
C9 0.0473(14) 0.0491(14) 0.0596(16) 0.0064(12) 0.0210(12) 0.0031(11)
C23 0.0399(13) 0.0637(17) 0.0553(16) -0.0008(13) 0.0118(12) 0.0002(11)
C13 0.081(2) 0.071(2) 0.0510(16) 0.0100(14) 0.0167(15) 0.0073(16)
C8 0.0662(18) 0.0418(14) 0.0681(18) -0.0046(13) 0.0246(14) -0.0118(12)
C17 0.100(3) 0.0609(18) 0.0490(16) -0.0104(14) 0.0207(16) -0.0051(17)
C19 0.087(2) 0.0436(15) 0.0714(19) -0.0079(13) 0.0185(17) 0.0009(14)
C10 0.091(2) 0.0528(17) 0.075(2) 0.0110(15) 0.0329(18) 0.0048(16)
C18 0.120(3) 0.0531(18) 0.0618(19) -0.0172(15) 0.025(2) -0.0026(18)
C3 0.087(2) 0.083(2) 0.0517(17) -0.0254(16) 0.0192(16) -0.0149(19)
C12 0.118(3) 0.078(2) 0.061(2) 0.0242(18) 0.024(2) 0.015(2)
C5 0.111(3) 0.0526(18) 0.081(2) -0.0203(16) 0.031(2) -0.0230(18)
C11 0.132(4) 0.067(2) 0.085(3) 0.031(2) 0.046(3) 0.022(2)
C1 0.083(2) 0.093(2) 0.0414(15) -0.0052(15) 0.0174(15) 0.0072(19)
O7 0.203(5) 0.270(7) 0.224(6) -0.075(5) 0.162(5) -0.053(4)
C4 0.119(3) 0.068(2) 0.080(2) -0.0373(19) 0.035(2) -0.026(2)
C22 0.168(4) 0.0543(19) 0.070(2) 0.0147(17) 0.015(3) 0.009(2)
C24 0.051(2) 0.131(4) 0.097(3) -0.021(3) 0.0046(19) -0.009(2)
O9 0.541(13) 0.091(3) 0.303(8) 0.080(4) 0.275(9) 0.105(5)
C25 0.068(2) 0.177(5) 0.110(3) -0.022(3) 0.047(2) 0.004(3)
O8 0.212(6) 0.301(8) 0.130(4) -0.050(4) -0.067(4) 0.034(5)

loop_
_atom_type_symbol
_atom_type_description
_atom_type_scat_dispersion_real
_atom_type_scat_dispersion_imag
_atom_type_scat_source
C C 0.0033 0.0016 'International Tables Vol C Tables 4.2.6.8 and 6.1.1.4'
H H 0.0000 0.0000 'International Tables Vol C Tables 4.2.6.8 and 6.1.1.4'
N N 0.0061 0.0033 'International Tables Vol C Tables 4.2.6.8 and 6.1.1.4'
O O 0.0106 0.0060 'International Tables Vol C Tables 4.2.6.8 and 6.1.1.4'
Cl Cl 0.1484 0.1585 'International Tables Vol C Tables 4.2.6.8 and 6.1.1.4'
Mn Mn 0.3368 0.7283 'International Tables Vol C Tables 4.2.6.8 and 6.1.1.4'

loop_
_geom_angle_atom_site_label_1
_geom_angle_atom_site_label_2
_geom_angle_atom_site_label_3
_geom_angle
_geom_angle_site_symmetry_1
_geom_angle_site_symmetry_3
_geom_angle_publ_flag
O3 Mn1 O2 92.28(7) . . ?
O3 Mn1 N1 174.55(8) . . ?
O2 Mn1 N1 93.17(8) . . ?
O3 Mn1 N2 92.25(8) . . ?
O2 Mn1 N2 175.45(8) . . ?
N1 Mn1 N2 82.30(9) . . ?
O3 Mn1 O6 93.85(8) . . ?
O2 Mn1 O6 90.24(8) . . ?
N1 Mn1 O6 86.30(8) . . ?
N2 Mn1 O6 89.08(8) . . ?
O3 Mn1 O5 91.51(8) . . ?
O2 Mn1 O5 89.53(9) . . ?
N1 Mn1 O5 88.37(8) . . ?
N2 Mn1 O5 90.74(9) . . ?
O6 Mn1 O5 174.65(9) . . ?
O9 Cl1 O7 112.1(4) . . ?
O9 Cl1 O8 110.3(5) . . ?
O7 Cl1 O8 105.6(4) . . ?
O9 Cl1 O10 111.1(3) . . ?
O7 Cl1 O10 111.2(3) . . ?
O8 Cl1 O10 106.2(3) . . ?
C21 O3 Mn1 129.27(16) . . ?
C7 O2 Mn1 128.65(17) . . ?
C2 O1 C1 117.7(2) . . ?
C23 O6 Mn1 130.23(19) . . ?
C20 O4 C22 116.9(2) . . ?
C15 N2 C14 121.5(2) . . ?
C15 N2 Mn1 124.85(18) . . ?
C14 N2 Mn1 113.45(16) . . ?
C23 N3 C24 121.2(3) . . ?
C23 N3 C25 121.5(3) . . ?
C24 N3 C25 117.3(3) . . ?
C8 N1 C9 122.0(2) . . ?
C8 N1 Mn1 124.3(2) . . ?
C9 N1 Mn1 113.66(17) . . ?
O3 C21 C20 118.1(2) . . ?
O3 C21 C16 123.6(2) . . ?
C20 C21 C16 118.3(2) . . ?
N2 C15 C16 126.2(2) . . ?
C13 C14 C9 120.4(3) . . ?
C13 C14 N2 124.4(3) . . ?
C9 C14 N2 115.2(2) . . ?
C21 C16 C15 123.1(2) . . ?
C21 C16 C17 119.0(3) . . ?
C15 C16 C17 117.9(3) . . ?
O4 C20 C19 125.3(3) . . ?
O4 C20 C21 113.9(2) . . ?
C19 C20 C21 120.8(3) . . ?
O2 C7 C6 124.3(2) . . ?
O2 C7 C2 117.4(3) . . ?
C6 C7 C2 118.3(2) . . ?
O1 C2 C3 125.3(3) . . ?
O1 C2 C7 114.6(2) . . ?
C3 C2 C7 120.1(3) . . ?
C7 C6 C8 123.4(2) . . ?
C7 C6 C5 119.7(3) . . ?
C8 C6 C5 116.8(3) . . ?
C10 C9 C14 119.7(3) . . ?
C10 C9 N1 124.9(3) . . ?
C14 C9 N1 115.3(2) . . ?
O6 C23 N3 125.1(3) . . ?
C12 C13 C14 119.3(3) . . ?
N1 C8 C6 126.1(3) . . ?
C18 C17 C16 121.1(3) . . ?
C20 C19 C18 120.5(3) . . ?
C11 C10 C9 119.3(3) . . ?
C17 C18 C19 120.3(3) . . ?
C2 C3 C4 121.2(3) . . ?
C13 C12 C11 120.4(3) . . ?
C4 C5 C6 120.3(3) . . ?
C10 C11 C12 120.8(3) . . ?
C5 C4 C3 120.3(3) . . ?

loop_
_geom_bond_atom_site_label_1
_geom_bond_atom_site_label_2
_geom_bond_distance
_geom_bond_site_symmetry_2
_geom_bond_publ_flag
Mn1 O3 1.8754(19) . ?
Mn1 O2 1.8763(18) . ?
Mn1 N1 1.983(2) . ?
Mn1 N2 1.988(2) . ?
Mn1 O6 2.2413(19) . ?
Mn1 O5 2.287(2) . ?
Cl1 O9 1.304(4) . ?
Cl1 O7 1.343(4) . ?
Cl1 O8 1.344(5) . ?
Cl1 O10 1.400(3) . ?
O3 C21 1.319(3) . ?
O2 C7 1.319(3) . ?
O1 C2 1.361(4) . ?
O1 C1 1.430(3) . ?
O6 C23 1.222(3) . ?
O4 C20 1.355(3) . ?
O4 C22 1.425(4) . ?
N2 C15 1.293(3) . ?
N2 C14 1.427(3) . ?
N3 C23 1.310(4) . ?
N3 C24 1.425(4) . ?
N3 C25 1.449(5) . ?
N1 C8 1.308(4) . ?
N1 C9 1.425(4) . ?
C21 C20 1.406(4) . ?
C21 C16 1.412(4) . ?
C15 C16 1.423(4) . ?
C14 C13 1.387(4) . ?
C14 C9 1.396(4) . ?
C16 C17 1.424(4) . ?
C20 C19 1.381(4) . ?
C7 C6 1.407(4) . ?
C7 C2 1.411(4) . ?
C2 C3 1.379(4) . ?
C6 C8 1.418(4) . ?
C6 C5 1.424(4) . ?
C9 C10 1.393(4) . ?
C13 C12 1.377(5) . ?
C17 C18 1.347(5) . ?
C19 C18 1.388(5) . ?
C10 C11 1.375(5) . ?
C3 C4 1.385(5) . ?
C12 C11 1.388(6) . ?
C5 C4 1.352(5) . ?
